data_4116436
loop_
_publ_author_name
'John L. Wood'
'Alexandra A. Holubec'
'Brian M. Stoltz'
'Matthew M. Weiss'
'Julie A. Dixon'
'Brian D. Doan'
'Mohammed F. Shamji'
'Jennifer M. Chen'
'Timothy P. Heffron'

_publ_contact_author
;
John L. Wood
Yale University
Department of Chemistry
P.O. Box 208107
New Haven, CT  06520-8107
;
_publ_contact_author_email ' john.wood@quickmail.yale.edu'
_publ_contact_author_fax ' (203)432-6144 '
_publ_contact_author_phone ' (203)432-5991 '
_publ_section_title
;
 Application of Reactive Enols in Synthesis: A Versatile, Efficient, and
 Stereoselective Construction of the Welwitindolinone Carbon Skeleton
;
_journal_name_full 'Journal of the American Chemical Society'
_journal_page_first 6326
_journal_page_last 6327
_journal_paper_doi 10.1021/ja991022s
_journal_volume 121
_journal_year 1999
_chemical_formula_sum 'C19 H23 Cl2 N O3'
_chemical_formula_weight 384.30
_space_group_IT_number 15
_symmetry_cell_setting monoclinic
_symmetry_Int_Tables_number 15
_symmetry_space_group_name_Hall '-C 2yc'
_symmetry_space_group_name_H-M 'C 1 2/c 1'
_audit_creation_date 'Wed May 20 09:48:13 1998'
_audit_creation_method 'from TEXRAY.INF file'
_cell_angle_alpha 90
_cell_angle_beta 103.03(5)
_cell_angle_gamma 90
_cell_formula_units_Z 8
_cell_length_a 35.29(1)
_cell_length_b 8.897(9)
_cell_length_c 11.656(8)
_cell_measurement_reflns_used 21
_cell_measurement_temperature 296.2
_cell_measurement_theta_max 18.8
_cell_measurement_theta_min 7.2
_cell_volume 3565(5)
_computing_cell_refinement 'MSC/AFC Diffractometer Control'
_computing_data_collection 'MSC/AFC Diffractometer Control'
_computing_data_reduction teXsan
_computing_publication_material teXsan
_computing_structure_refinement teXsan
_diffrn_ambient_temperature 296.2
_diffrn_measurement_device AFC5S
_diffrn_measurement_method 'omega/2-theta scans'
_diffrn_orient_matrix_UB_11 0.00537
_diffrn_orient_matrix_UB_12 -0.04616
_diffrn_orient_matrix_UB_13 0.08027
_diffrn_orient_matrix_UB_21 -0.02622
_diffrn_orient_matrix_UB_22 -0.04862
_diffrn_orient_matrix_UB_23 -0.01896
_diffrn_orient_matrix_UB_31 0.01138
_diffrn_orient_matrix_UB_32 -0.09022
_diffrn_orient_matrix_UB_33 -0.03085
_diffrn_radiation_monochromator graphite
_diffrn_radiation_source 'X-ray tube'
_diffrn_radiation_type MoKalpha
_diffrn_radiation_wavelength 0.7107
_diffrn_reflns_av_R_equivalents 8.77
_diffrn_reflns_limit_h_max 41
_diffrn_reflns_limit_h_min 0
_diffrn_reflns_limit_k_max 10
_diffrn_reflns_limit_k_min 0
_diffrn_reflns_limit_l_max 13
_diffrn_reflns_limit_l_min -13
_diffrn_reflns_number 3430
_diffrn_reflns_theta_max 25.01
_diffrn_standards_decay_% -1.84
_diffrn_standards_interval_count 150
_diffrn_standards_number 3
_exptl_absorpt_coefficient_mu 0.382
_exptl_absorpt_correction_type none
_exptl_crystal_colour colorless
_exptl_crystal_density_diffrn 1.432
_exptl_crystal_description plate
_exptl_crystal_F_000 1616.00
_exptl_crystal_size_max 0.300
_exptl_crystal_size_mid 0.200
_exptl_crystal_size_min 0.100
_refine_diff_density_max 0.29
_refine_diff_density_min -0.26
_refine_ls_extinction_method none
_refine_ls_goodness_of_fit_obs 1.501
_refine_ls_hydrogen_treatment noref
_refine_ls_matrix_type full
_refine_ls_number_parameters 226
_refine_ls_number_reflns 886
_refine_ls_number_restraints 0
_refine_ls_R_factor_obs 0.0504
_refine_ls_shift/esd_max 0.0090
_refine_ls_structure_factor_coef F
_refine_ls_weighting_scheme sigma
_refine_ls_wR_factor_obs 0.0525
_reflns_number_observed 886
_reflns_number_total 3369
_reflns_observed_criterion 3.00
_cod_data_source_file ja991022s_4.cif
_cod_data_source_block compound_xvi
_cod_original_cell_volume 3565(3)
_cod_original_sg_symbol_H-M 'C 2/c '
_cod_original_formula_sum 'C19 H23 Cl2 N O3 '
_cod_database_code 4116436

loop_
_symmetry_equiv_pos_as_xyz
'   +x,   +y,   +z'
'1/2+x,1/2+y,   +z'
'   -x,   +y,1/2-z'
1/2-x,1/2+y,1/2-z
'   -x,   -y,   -z'
'1/2-x,1/2-y,   -z'
'   +x,   -y,1/2+z'
1/2+x,1/2-y,1/2+z

loop_
_atom_site_aniso_label
_atom_site_aniso_U_11
_atom_site_aniso_U_22
_atom_site_aniso_U_33
_atom_site_aniso_U_12
_atom_site_aniso_U_13
_atom_site_aniso_U_23
Cl(1) 0.084(3) 0.098(3) 0.082(3) 0.010(2) 0.026(2) -0.028(2)
Cl(2) 0.067(2) 0.103(3) 0.050(2) 0.001(2) 0.016(2) -0.002(2)
O(1) 0.055(5) 0.005(4) 0.050(5) -0.001(4) 0.021(4) -0.006(4)
O(2) 0.065(5) 0.013(4) 0.034(4) 0.005(4) 0.013(4) -0.003(3)
O(3) 0.046(5) 0.020(4) 0.019(4) 0.004(3) -0.001(3) -0.005(3)
N(1) 0.024(6) 0.018(5) 0.032(5) -0.010(4) 0.005(4) 0.004(4)
C(1) 0.017(6) 0.017(6) 0.031(6) 0.001(5) 0.011(5) 0.004(5)
C(2) 0.033(7) 0.032(7) 0.026(6) -0.004(6) 0.004(5) 0.003(5)
C(3) 0.027(7) 0.060(8) 0.039(7) 0.005(6) 0.015(6) -0.008(6)
C(4) 0.042(7) 0.038(7) 0.022(6) -0.003(7) 0.012(5) -0.007(5)
C(5) 0.035(7) 0.027(6) 0.008(5) 0.003(5) 0.012(5) 0.009(5)
C(6) 0.027(7) 0.019(6) 0.017(5) 0.007(6) 0.005(5) 0.005(5)
C(7) 0.037(7) 0.003(5) 0.025(6) -0.004(5) -0.001(5) -0.008(4)
C(8) 0.026(7) 0.014(6) 0.019(6) 0.000(5) -0.001(5) 0.009(5)
C(9) 0.053(8) 0.026(7) 0.061(8) -0.013(6) 0.016(7) -0.004(6)
C(10) 0.036(7) 0.026(6) 0.007(5) 0.004(6) 0.008(5) 0.000(5)
C(11) 0.062(8) 0.018(6) 0.023(6) -0.009(6) 0.003(6) 0.000(5)
C(12) 0.052(7) 0.018(6) 0.029(6) -0.005(5) 0.025(5) -0.006(5)
C(13) 0.028(6) 0.017(6) 0.026(6) -0.011(5) 0.011(5) -0.002(5)
C(14) 0.045(8) 0.028(6) 0.040(7) -0.013(6) 0.004(6) -0.014(6)
C(15) 0.031(8) 0.024(6) 0.036(7) -0.009(6) -0.009(6) -0.002(6)
C(16) 0.046(8) 0.023(7) 0.017(6) -0.010(6) -0.005(6) 0.006(5)
C(17) 0.033(7) 0.024(6) 0.021(6) 0.002(6) 0.003(5) -0.008(5)
C(18) 0.030(7) 0.019(6) 0.029(6) 0.001(5) 0.003(5) 0.000(5)
C(19) 0.065(9) 0.08(1) 0.058(8) 0.021(9) 0.009(7) 0.001(8)

loop_
_atom_site_label
_atom_site_fract_x
_atom_site_fract_y
_atom_site_fract_z
_atom_site_U_iso_or_equiv
_atom_site_thermal_displace_type
Cl(1) 0.2424(1) 0.0059(4) 0.6842(3) 0.087(1) Uij
Cl(2) 0.21839(9) 0.1359(4) 0.8827(3) 0.073(1) Uij
O(1) 0.0906(2) 0.7024(7) 0.6499(6) 0.035(2) Uij
O(2) 0.0899(2) -0.0368(6) 0.4331(5) 0.037(2) Uij
O(3) 0.1041(2) 0.0115(6) 0.6834(5) 0.029(2) Uij
N(1) 0.1407(2) 0.5913(8) 0.5870(6) 0.025(3) Uij
C(1) 0.1475(3) 0.453(1) 0.5358(8) 0.021(3) Uij
C(2) 0.1804(3) 0.414(1) 0.4983(8) 0.031(3) Uij
C(3) 0.1810(3) 0.266(1) 0.4523(8) 0.041(4) Uij
C(4) 0.1497(3) 0.169(1) 0.4482(8) 0.033(3) Uij
C(5) 0.1175(3) 0.213(1) 0.4882(7) 0.022(3) Uij
C(6) 0.1162(3) 0.358(1) 0.5310(7) 0.021(3) Uij
C(7) 0.0862(3) 0.4367(9) 0.5819(7) 0.023(3) Uij
C(8) 0.1053(3) 0.593(1) 0.6120(8) 0.021(3) Uij
C(9) 0.1669(3) 0.719(1) 0.6053(9) 0.046(4) Uij
C(10) 0.0768(3) 0.354(1) 0.6896(7) 0.023(3) Uij
C(11) 0.1155(3) 0.3189(10) 0.7789(7) 0.035(3) Uij
C(12) 0.0526(3) 0.4532(10) 0.7530(8) 0.030(3) Uij
C(13) 0.0530(3) 0.2055(10) 0.6489(8) 0.023(3) Uij
C(14) 0.0141(3) 0.236(1) 0.5583(9) 0.038(4) Uij
C(15) 0.0161(3) 0.227(1) 0.4325(8) 0.033(4) Uij
C(16) 0.0465(3) 0.174(1) 0.3978(7) 0.031(3) Uij
C(17) 0.0820(3) 0.109(1) 0.4778(8) 0.026(3) Uij
C(18) 0.0717(3) 0.075(1) 0.5965(8) 0.027(3) Uij
C(19) 0.2082(3) 0.117(1) 0.731(1) 0.069(5) Uij
H(1) 0.2016 0.4812 0.5028 0.0370 Uij
H(2) 0.2028 0.2342 0.4231 0.0480 Uij
H(3) 0.1509 0.0706 0.4175 0.0394 Uij
H(4) 0.0631 0.4483 0.5230 0.0271 Uij
H(5) 0.1730 0.7459 0.6858 0.0554 Uij
H(6) 0.1902 0.6935 0.5811 0.0554 Uij
H(7) 0.1548 0.8018 0.5593 0.0554 Uij
H(8) 0.1300 0.2479 0.7458 0.0426 Uij
H(9) 0.1099 0.2787 0.8490 0.0426 Uij
H(10) 0.1302 0.4087 0.7973 0.0426 Uij
H(11) 0.0684 0.5308 0.7943 0.0366 Uij
H(12) 0.0315 0.4956 0.6973 0.0366 Uij
H(13) 0.0427 0.3933 0.8075 0.0366 Uij
H(14) 0.0461 0.1667 0.7172 0.0279 Uij
H(15) -0.0044 0.1628 0.5717 0.0460 Uij
H(16) 0.0053 0.3330 0.5730 0.0460 Uij
H(17) -0.0057 0.2617 0.3744 0.0392 Uij
H(18) 0.0455 0.1750 0.3158 0.0368 Uij
H(19) 0.0926 0.0113 0.3359 0.0649 Uij
H(20) 0.0524 -0.0012 0.5804 0.0312 Uij
H(21) 0.1016 -0.0761 0.6174 0.0649 Uij
H(22) 0.1834 0.0712 0.7063 0.0860 Uij
H(23) 0.2079 0.2133 0.6970 0.0860 Uij

loop_
_atom_type_symbol
_atom_type_oxidation_number
_atom_type_number_in_cell
_atom_type_scat_dispersion_real
_atom_type_scat_dispersion_imag
_atom_type_scat_source
C 0 152 0.003 0.002 'International Tables'
H 0 184 0.000 0.000 'International Tables'
N 0 8 0.006 0.003 'International Tables'
O 0 24 0.011 0.006 'International Tables'
Cl 0 16 0.148 0.159 'International Tables'

loop_
_geom_angle_atom_site_label_1
_geom_angle_atom_site_label_2
_geom_angle_atom_site_label_3
_geom_angle
_geom_angle_publ_flag
C(1) N(1) C(8) 110.9(8) yes
C(1) N(1) C(9) 125.6(8) yes
C(8) N(1) C(9) 123.3(8) yes
N(1) C(1) C(2) 126.3(8) yes
N(1) C(1) C(6) 110.0(8) yes
C(2) C(1) C(6) 123.7(8) yes
C(1) C(2) C(3) 116.1(9) yes
C(2) C(3) C(4) 120.4(9) yes
C(3) C(4) C(5) 121.4(9) yes
C(4) C(5) C(6) 118.7(9) yes
C(4) C(5) C(17) 121.6(9) yes
C(6) C(5) C(17) 119.6(8) yes
C(1) C(6) C(5) 119.6(8) yes
C(1) C(6) C(7) 108.9(8) yes
C(5) C(6) C(7) 131.4(9) yes
C(6) C(7) C(8) 101.6(7) yes
C(6) C(7) C(10) 113.3(7) yes
C(8) C(7) C(10) 113.8(7) yes
O(1) C(8) N(1) 125.2(9) yes
O(1) C(8) C(7) 126.5(9) yes
N(1) C(8) C(7) 108.3(8) yes
C(7) C(10) C(11) 108.8(7) yes
C(7) C(10) C(12) 111.2(7) yes
C(7) C(10) C(13) 110.4(6) yes
C(11) C(10) C(12) 107.2(7) yes
C(11) C(10) C(13) 111.1(7) yes
C(12) C(10) C(13) 108.1(7) yes
C(10) C(13) C(14) 112.7(7) yes
C(10) C(13) C(18) 120.4(7) yes
C(14) C(13) C(18) 104.9(7) yes
C(13) C(14) C(15) 115.4(9) yes
C(14) C(15) C(16) 123.0(9) yes
C(15) C(16) C(17) 124.9(9) yes
O(2) C(17) C(5) 110.2(7) yes
O(2) C(17) C(16) 108.7(7) yes
O(2) C(17) C(18) 104.4(7) yes
C(5) C(17) C(16) 111.9(8) yes
C(5) C(17) C(18) 113.6(7) yes
C(16) C(17) C(18) 107.6(8) yes
O(3) C(18) C(13) 111.0(7) yes
O(3) C(18) C(17) 113.4(7) yes
C(13) C(18) C(17) 114.8(7) yes
Cl(1) C(19) Cl(2) 112.3(6) yes

loop_
_geom_bond_atom_site_label_1
_geom_bond_atom_site_label_2
_geom_bond_distance
_geom_bond_publ_flag
Cl(1) C(19) 1.74(1) yes
Cl(2) C(19) 1.73(1) yes
O(1) C(8) 1.23(1) yes
O(2) C(17) 1.45(1) yes
O(3) C(18) 1.46(1) yes
N(1) C(1) 1.41(1) yes
N(1) C(8) 1.35(1) yes
N(1) C(9) 1.45(1) yes
C(1) C(2) 1.37(1) yes
C(1) C(6) 1.38(1) yes
C(2) C(3) 1.42(1) yes
C(3) C(4) 1.39(1) yes
C(4) C(5) 1.38(1) yes
C(5) C(6) 1.38(1) yes
C(5) C(17) 1.54(1) yes
C(6) C(7) 1.50(1) yes
C(7) C(8) 1.55(1) yes
C(7) C(10) 1.55(1) yes
C(10) C(11) 1.55(1) yes
C(10) C(12) 1.53(1) yes
C(10) C(13) 1.58(1) yes
C(13) C(14) 1.56(1) yes
C(13) C(18) 1.53(1) yes
C(14) C(15) 1.49(1) yes
C(15) C(16) 1.32(1) yes
C(16) C(17) 1.50(1) yes
C(17) C(18) 1.54(1) yes
